data_1510146
loop_
_publ_author_name
'Mazej, Z.'
'Goreshnik, E.'

_publ_section_title
;
 X-ray single crystal structures of Cd (Au F6)2, Mg (H F) Au F4 Au F6 and
 K Au F6 and vibrational spectra of Cd (Au F6)2 and K Au F6
;
_journal_name_full 'Solid State Sciences'
_journal_page_first 671
_journal_page_last 677
_journal_paper_doi 10.1016/j.solidstatesciences.2006.02.032
_journal_volume 8
_journal_year 2006
_chemical_formula_sum 'Au F6 K'
_chemical_name_systematic 'K (Au F6)'
_space_group_IT_number 166
_symmetry_space_group_name_Hall '-R 3 2"'
_symmetry_space_group_name_H-M 'R -3 m :H'
_cell_angle_alpha 90
_cell_angle_beta 90
_cell_angle_gamma 120
_cell_formula_units_Z 3
_cell_length_a 7.496
_cell_length_b 7.496
_cell_length_c 7.315
_cell_volume 355.962
_citation_journal_id_ASTM SSSCFJ
_cod_data_source_file gold_202.cif
_cod_data_source_block Au1F6K1
_cod_original_cell_volume 355.9624
_cod_original_formula_sum 'Au1 F6 K1'
_cod_database_code 1510146

loop_
_symmetry_equiv_pos_as_xyz
x,y,z
-y,x-y,z
-x+y,-x,z
y,x,-z
-x,-x+y,-z
x-y,-y,-z
-x,-y,-z
y,-x+y,-z
x-y,x,-z
-y,-x,z
x,x-y,z
-x+y,y,z
x+2/3,y+1/3,z+1/3
-y+2/3,x-y+1/3,z+1/3
-x+y+2/3,-x+1/3,z+1/3
y+2/3,x+1/3,-z+1/3
-x+2/3,-x+y+1/3,-z+1/3
x-y+2/3,-y+1/3,-z+1/3
-x+2/3,-y+1/3,-z+1/3
y+2/3,-x+y+1/3,-z+1/3
x-y+2/3,x+1/3,-z+1/3
-y+2/3,-x+1/3,z+1/3
x+2/3,x-y+1/3,z+1/3
-x+y+2/3,y+1/3,z+1/3
x+1/3,y+2/3,z+2/3
-y+1/3,x-y+2/3,z+2/3
-x+y+1/3,-x+2/3,z+2/3
y+1/3,x+2/3,-z+2/3
-x+1/3,-x+y+2/3,-z+2/3
x-y+1/3,-y+2/3,-z+2/3
-x+1/3,-y+2/3,-z+2/3
y+1/3,-x+y+2/3,-z+2/3
x-y+1/3,x+2/3,-z+2/3
-y+1/3,-x+2/3,z+2/3
x+1/3,x-y+2/3,z+2/3
-x+y+1/3,y+2/3,z+2/3

loop_
_atom_site_label
_atom_site_type_symbol
_atom_site_fract_x
_atom_site_fract_y
_atom_site_fract_z
_atom_site_occupancy
_atom_site_U_iso_or_equiv
K1 K+1 0.3333 0.6667 0.1667 1 0.0
Au1 Au+5 0 0 0 1 0.0
F1 F-1 0.1098 0.2196 0.1689 1 0.0
